data_4340668
loop_
_publ_author_name
'Comanescu, Cezar C.'
'Iluc, Vlad M.'

_publ_section_title
;
 Flexible Coordination of Diphosphine Ligands Leading to cis and trans
 Pd(0), Pd(II), and Rh(I) Complexes.
;
_journal_issue 16
_journal_name_full 'Inorganic chemistry'
_journal_page_first 8517
_journal_page_last 8528
_journal_paper_doi 10.1021/ic5010566
_journal_volume 53
_journal_year 2014
_chemical_formula_sum 'C26 H40 P2 Pd'
_chemical_formula_weight 520.92
_chemical_name_systematic
; 
 ? 
;
_space_group_IT_number 14
_symmetry_cell_setting monoclinic
_symmetry_space_group_name_Hall '-P 2ybc'
_symmetry_space_group_name_H-M 'P 1 21/c 1'
_atom_sites_solution_hydrogens geom
_atom_sites_solution_primary direct
_atom_sites_solution_secondary difmap
_audit_creation_method SHELXL-97
_cell_angle_alpha 90.00
_cell_angle_beta 102.693(4)
_cell_angle_gamma 90.00
_cell_formula_units_Z 4
_cell_length_a 11.089(3)
_cell_length_b 14.971(4)
_cell_length_c 15.505(4)
_cell_measurement_reflns_used 9194
_cell_measurement_temperature 120(2)
_cell_measurement_theta_max 30.645
_cell_measurement_theta_min 2.322
_cell_volume 2511.1(12)
_computing_structure_refinement 'SHELXL-97 (Sheldrick, 1997)'
_computing_structure_solution 'SHELXS-97 (Sheldrick, 1990)'
_diffrn_ambient_temperature 120(2)
_diffrn_detector_area_resol_mean 8.33
_diffrn_measured_fraction_theta_full 1.000
_diffrn_measured_fraction_theta_max 1.000
_diffrn_measurement_device_type 'Bruker APEX II'
_diffrn_measurement_method 'combination of \w- and \f-scans'
_diffrn_radiation_monochromator graphite
_diffrn_radiation_source 'fine-focus sealed tube'
_diffrn_radiation_type MoK\a
_diffrn_radiation_wavelength 0.71073
_diffrn_reflns_av_R_equivalents 0.0321
_diffrn_reflns_av_sigmaI/netI 0.0178
_diffrn_reflns_limit_h_max 13
_diffrn_reflns_limit_h_min -13
_diffrn_reflns_limit_k_max 17
_diffrn_reflns_limit_k_min -17
_diffrn_reflns_limit_l_max 18
_diffrn_reflns_limit_l_min -18
_diffrn_reflns_number 33869
_diffrn_reflns_theta_full 24.99
_diffrn_reflns_theta_max 24.99
_diffrn_reflns_theta_min 1.88
_diffrn_standards_decay_% 0
_diffrn_standards_interval_count 0
_diffrn_standards_interval_time 0
_diffrn_standards_number 0
_exptl_absorpt_coefficient_mu 0.877
_exptl_absorpt_correction_T_max 0.7461
_exptl_absorpt_correction_T_min 0.6657
_exptl_absorpt_correction_type multi-scan
_exptl_absorpt_process_details 'Bruker AXS area detector scaling and absorption correction'
_exptl_crystal_density_diffrn 1.378
_exptl_crystal_density_method 'not measured'
_exptl_crystal_description block
_exptl_crystal_F_000 1088
_exptl_crystal_size_max 0.08
_exptl_crystal_size_mid 0.05
_exptl_crystal_size_min 0.03
_refine_diff_density_max 0.379
_refine_diff_density_min -0.350
_refine_diff_density_rms 0.062
_refine_ls_extinction_method none
_refine_ls_goodness_of_fit_ref 1.081
_refine_ls_hydrogen_treatment constr
_refine_ls_matrix_type full
_refine_ls_number_parameters 270
_refine_ls_number_reflns 4417
_refine_ls_number_restraints 0
_refine_ls_restrained_S_all 1.081
_refine_ls_R_factor_all 0.0235
_refine_ls_R_factor_gt 0.0212
_refine_ls_shift/su_max 0.000
_refine_ls_shift/su_mean 0.000
_refine_ls_structure_factor_coef Fsqd
_refine_ls_weighting_details 'calc w=1/[\s^2^(Fo^2^)+(0.0227P)^2^+3.0437P] where P=(Fo^2^+2Fc^2^)/3'
_refine_ls_weighting_scheme calc
_refine_ls_wR_factor_gt 0.0563
_refine_ls_wR_factor_ref 0.0575
_reflns_number_gt 4120
_reflns_number_total 4417
_reflns_threshold_expression >2sigma(I)
_cod_data_source_file ic5010566_si_002.cif
_cod_data_source_block cc23
_cod_depositor_comments 'Adding full bibliography for 4340659--4340669.cif.'
_cod_original_cell_volume 2511.2(12)
_cod_original_sg_symbol_H-M P2(1)/c
_cod_database_code 4340668

loop_
_symmetry_equiv_pos_as_xyz
'x, y, z'
'-x, y+1/2, -z+1/2'
'-x, -y, -z'
'x, -y-1/2, z-1/2'

loop_
_atom_site_label
_atom_site_type_symbol
_atom_site_fract_x
_atom_site_fract_y
_atom_site_fract_z
_atom_site_U_iso_or_equiv
_atom_site_adp_type
_atom_site_occupancy
_atom_site_symmetry_multiplicity
_atom_site_calc_flag
_atom_site_refinement_flags
Pd1 Pd 0.231704(14) 0.110215(11) 0.205271(10) 0.01471(6) Uani 1 1 d .
C1 C 0.31244(19) 0.18399(14) 0.40231(13) 0.0141(4) Uani 1 1 d .
H1A H 0.2693 0.1303 0.3735 0.017 Uiso 1 1 calc R
H1B H 0.3436 0.1701 0.4657 0.017 Uiso 1 1 calc R
P1 P 0.07023(5) 0.18778(3) 0.23518(3) 0.01174(11) Uani 1 1 d .
P2 P 0.41413(5) 0.03822(3) 0.21790(3) 0.01123(11) Uani 1 1 d .
C2 C 0.42353(19) 0.20502(13) 0.36017(13) 0.0134(4) Uani 1 1 d .
H2A H 0.3938 0.2116 0.2954 0.016 Uiso 1 1 calc R
H2B H 0.4612 0.2624 0.3838 0.016 Uiso 1 1 calc R
C11 C 0.11713(19) 0.27324(14) 0.32266(13) 0.0134(4) Uani 1 1 d .
C12 C 0.22049(19) 0.26084(14) 0.39381(13) 0.0136(4) Uani 1 1 d .
C13 C 0.2404(2) 0.32376(15) 0.46221(14) 0.0182(5) Uani 1 1 d .
H13 H 0.3076 0.3150 0.5113 0.022 Uiso 1 1 calc R
C14 C 0.1663(2) 0.39827(15) 0.46125(15) 0.0209(5) Uani 1 1 d .
H14 H 0.1826 0.4393 0.5091 0.025 Uiso 1 1 calc R
C15 C 0.0688(2) 0.41260(15) 0.39040(15) 0.0199(5) Uani 1 1 d .
H15 H 0.0188 0.4645 0.3880 0.024 Uiso 1 1 calc R
C16 C 0.0447(2) 0.35023(14) 0.32280(14) 0.0175(4) Uani 1 1 d .
H16 H -0.0234 0.3599 0.2746 0.021 Uiso 1 1 calc R
C21 C 0.52617(18) 0.05667(14) 0.32431(13) 0.0126(4) Uani 1 1 d .
C22 C 0.52091(19) 0.13196(14) 0.37892(13) 0.0133(4) Uani 1 1 d .
C23 C 0.6095(2) 0.13929(15) 0.45816(14) 0.0182(5) Uani 1 1 d .
H23 H 0.6073 0.1899 0.4947 0.022 Uiso 1 1 calc R
C24 C 0.7005(2) 0.07537(16) 0.48542(14) 0.0208(5) Uani 1 1 d .
H24 H 0.7591 0.0823 0.5398 0.025 Uiso 1 1 calc R
C25 C 0.7050(2) 0.00144(15) 0.43267(14) 0.0184(5) Uani 1 1 d .
H25 H 0.7663 -0.0431 0.4508 0.022 Uiso 1 1 calc R
C26 C 0.61944(19) -0.00722(14) 0.35309(14) 0.0161(4) Uani 1 1 d .
H26 H 0.6239 -0.0578 0.3169 0.019 Uiso 1 1 calc R
C31 C -0.0285(2) 0.25030(14) 0.14250(14) 0.0168(4) Uani 1 1 d .
H31 H -0.0911 0.2857 0.1656 0.020 Uiso 1 1 calc R
C32 C -0.04253(19) 0.12029(14) 0.28138(14) 0.0151(4) Uani 1 1 d .
H32 H -0.0856 0.0796 0.2332 0.018 Uiso 1 1 calc R
C33 C -0.1424(2) 0.17498(16) 0.31095(16) 0.0220(5) Uani 1 1 d .
H33A H -0.1842 0.2133 0.2622 0.033 Uiso 1 1 calc R
H33B H -0.1044 0.2122 0.3617 0.033 Uiso 1 1 calc R
H33C H -0.2028 0.1346 0.3280 0.033 Uiso 1 1 calc R
C34 C 0.0250(2) 0.06100(15) 0.35698(15) 0.0223(5) Uani 1 1 d .
H34A H 0.0846 0.0231 0.3359 0.033 Uiso 1 1 calc R
H34B H -0.0350 0.0233 0.3779 0.033 Uiso 1 1 calc R
H34C H 0.0688 0.0986 0.4056 0.033 Uiso 1 1 calc R
C35 C -0.0953(2) 0.18495(17) 0.07218(15) 0.0248(5) Uani 1 1 d .
H35A H -0.1423 0.2184 0.0215 0.037 Uiso 1 1 calc R
H35B H -0.1519 0.1478 0.0972 0.037 Uiso 1 1 calc R
H35C H -0.0345 0.1468 0.0528 0.037 Uiso 1 1 calc R
C36 C 0.0530(2) 0.31419(16) 0.10315(15) 0.0239(5) Uani 1 1 d .
H36A H 0.1143 0.2798 0.0802 0.036 Uiso 1 1 calc R
H36B H 0.0955 0.3553 0.1491 0.036 Uiso 1 1 calc R
H36C H 0.0014 0.3484 0.0550 0.036 Uiso 1 1 calc R
C41 C 0.39731(19) -0.08495(14) 0.21412(14) 0.0158(4) Uani 1 1 d .
H41 H 0.4809 -0.1131 0.2225 0.019 Uiso 1 1 calc R
C42 C 0.50615(19) 0.06470(15) 0.13411(14) 0.0165(4) Uani 1 1 d .
H42 H 0.4500 0.0559 0.0747 0.020 Uiso 1 1 calc R
C43 C 0.6209(2) 0.00763(17) 0.13568(16) 0.0260(5) Uani 1 1 d .
H43A H 0.5974 -0.0556 0.1304 0.039 Uiso 1 1 calc R
H43B H 0.6810 0.0173 0.1915 0.039 Uiso 1 1 calc R
H43C H 0.6579 0.0245 0.0861 0.039 Uiso 1 1 calc R
C44 C 0.5400(2) 0.16384(16) 0.14140(15) 0.0233(5) Uani 1 1 d .
H44A H 0.5788 0.1806 0.0927 0.035 Uiso 1 1 calc R
H44B H 0.5979 0.1750 0.1979 0.035 Uiso 1 1 calc R
H44C H 0.4651 0.1995 0.1383 0.035 Uiso 1 1 calc R
C45 C 0.3374(2) -0.11314(15) 0.29002(15) 0.0236(5) Uani 1 1 d .
H45A H 0.2570 -0.0837 0.2834 0.035 Uiso 1 1 calc R
H45B H 0.3910 -0.0957 0.3465 0.035 Uiso 1 1 calc R
H45C H 0.3259 -0.1781 0.2887 0.035 Uiso 1 1 calc R
C46 C 0.3182(2) -0.11349(15) 0.12488(15) 0.0217(5) Uani 1 1 d .
H46A H 0.3585 -0.0948 0.0775 0.033 Uiso 1 1 calc R
H46B H 0.2367 -0.0854 0.1162 0.033 Uiso 1 1 calc R
H46C H 0.3088 -0.1786 0.1237 0.033 Uiso 1 1 calc R

loop_
_atom_site_aniso_label
_atom_site_aniso_U_11
_atom_site_aniso_U_22
_atom_site_aniso_U_33
_atom_site_aniso_U_23
_atom_site_aniso_U_13
_atom_site_aniso_U_12
Pd1 0.01175(9) 0.01577(10) 0.01576(10) -0.00264(6) 0.00120(6) 0.00291(6)
C1 0.0130(10) 0.0163(11) 0.0119(10) 0.0010(8) 0.0006(8) -0.0009(8)
P1 0.0102(3) 0.0118(3) 0.0126(3) -0.0007(2) 0.0013(2) 0.0015(2)
P2 0.0101(2) 0.0114(3) 0.0119(3) -0.0007(2) 0.0018(2) 0.0006(2)
C2 0.0146(10) 0.0111(10) 0.0143(10) -0.0016(8) 0.0025(8) -0.0019(8)
C11 0.0131(10) 0.0134(10) 0.0146(10) -0.0004(8) 0.0053(8) -0.0023(8)
C12 0.0128(10) 0.0143(10) 0.0147(10) 0.0001(8) 0.0052(8) -0.0044(8)
C13 0.0160(11) 0.0228(12) 0.0162(11) -0.0029(9) 0.0042(9) -0.0060(9)
C14 0.0236(12) 0.0204(12) 0.0217(12) -0.0097(9) 0.0112(10) -0.0078(9)
C15 0.0204(12) 0.0135(11) 0.0289(13) -0.0035(9) 0.0119(10) -0.0014(9)
C16 0.0161(11) 0.0168(11) 0.0196(11) 0.0003(9) 0.0039(9) 0.0010(9)
C21 0.0122(10) 0.0142(10) 0.0116(10) 0.0014(8) 0.0029(8) -0.0018(8)
C22 0.0121(10) 0.0138(10) 0.0144(10) 0.0024(8) 0.0040(8) -0.0017(8)
C23 0.0168(11) 0.0239(12) 0.0139(11) -0.0027(9) 0.0035(9) -0.0011(9)
C24 0.0141(11) 0.0342(13) 0.0125(11) 0.0013(9) -0.0006(9) -0.0002(10)
C25 0.0135(10) 0.0220(11) 0.0193(11) 0.0078(9) 0.0025(9) 0.0035(9)
C26 0.0147(10) 0.0163(11) 0.0176(11) 0.0008(8) 0.0040(9) 0.0001(8)
C31 0.0172(11) 0.0188(11) 0.0141(10) 0.0006(9) 0.0030(8) 0.0055(9)
C32 0.0129(10) 0.0153(11) 0.0165(11) -0.0012(8) 0.0018(8) -0.0026(8)
C33 0.0166(11) 0.0222(12) 0.0289(12) 0.0032(10) 0.0089(10) 0.0007(9)
C34 0.0212(12) 0.0190(12) 0.0277(12) 0.0089(10) 0.0075(10) 0.0004(9)
C35 0.0224(12) 0.0318(13) 0.0176(11) -0.0026(10) -0.0015(9) 0.0027(10)
C36 0.0305(13) 0.0218(12) 0.0209(12) 0.0065(9) 0.0086(10) 0.0048(10)
C41 0.0141(10) 0.0125(10) 0.0199(11) -0.0016(8) 0.0019(9) -0.0003(8)
C42 0.0146(11) 0.0220(11) 0.0129(10) 0.0011(9) 0.0033(8) -0.0014(9)
C43 0.0224(12) 0.0318(14) 0.0277(13) 0.0031(11) 0.0144(10) 0.0040(10)
C44 0.0228(12) 0.0246(13) 0.0214(12) 0.0067(10) 0.0024(10) -0.0058(10)
C45 0.0266(13) 0.0181(12) 0.0256(13) 0.0030(9) 0.0048(10) -0.0062(10)
C46 0.0222(12) 0.0169(11) 0.0239(12) -0.0061(9) 0.0002(10) -0.0010(9)

loop_
_atom_type_symbol
_atom_type_description
_atom_type_scat_dispersion_real
_atom_type_scat_dispersion_imag
_atom_type_scat_source
C C 0.0033 0.0016 'International Tables Vol C Tables 4.2.6.8 and 6.1.1.4'
H H 0.0000 0.0000 'International Tables Vol C Tables 4.2.6.8 and 6.1.1.4'
P P 0.1023 0.0942 'International Tables Vol C Tables 4.2.6.8 and 6.1.1.4'
Pd Pd -0.9988 1.0072 'International Tables Vol C Tables 4.2.6.8 and 6.1.1.4'

loop_
_geom_angle_atom_site_label_1
_geom_angle_atom_site_label_2
_geom_angle_atom_site_label_3
_geom_angle
P2 Pd1 P1 163.38(2)
C12 C1 C2 112.91(17)
C12 C1 H1A 109.0
C2 C1 H1A 109.0
C12 C1 H1B 109.0
C2 C1 H1B 109.0
H1A C1 H1B 107.8
C11 P1 C31 103.96(10)
C11 P1 C32 101.33(9)
C31 P1 C32 103.82(10)
C11 P1 Pd1 113.34(7)
C31 P1 Pd1 117.25(7)
C32 P1 Pd1 115.27(7)
C41 P2 C21 102.68(9)
C41 P2 C42 104.86(10)
C21 P2 C42 103.07(10)
C41 P2 Pd1 112.92(7)
C21 P2 Pd1 114.67(7)
C42 P2 Pd1 117.05(7)
C22 C2 C1 111.76(16)
C22 C2 H2A 109.3
C1 C2 H2A 109.3
C22 C2 H2B 109.3
C1 C2 H2B 109.3
H2A C2 H2B 107.9
C16 C11 C12 118.09(19)
C16 C11 P1 119.92(16)
C12 C11 P1 121.86(15)
C13 C12 C11 117.89(19)
C13 C12 C1 116.84(19)
C11 C12 C1 125.27(18)
C14 C13 C12 122.7(2)
C14 C13 H13 118.7
C12 C13 H13 118.7
C15 C14 C13 119.6(2)
C15 C14 H14 120.2
C13 C14 H14 120.2
C14 C15 C16 119.0(2)
C14 C15 H15 120.5
C16 C15 H15 120.5
C15 C16 C11 122.6(2)
C15 C16 H16 118.7
C11 C16 H16 118.7
C26 C21 C22 118.32(19)
C26 C21 P2 118.86(16)
C22 C21 P2 122.81(15)
C23 C22 C21 118.27(19)
C23 C22 C2 116.36(19)
C21 C22 C2 125.33(18)
C24 C23 C22 122.5(2)
C24 C23 H23 118.8
C22 C23 H23 118.8
C25 C24 C23 119.3(2)
C25 C24 H24 120.3
C23 C24 H24 120.3
C24 C25 C26 119.6(2)
C24 C25 H25 120.2
C26 C25 H25 120.2
C25 C26 C21 122.0(2)
C25 C26 H26 119.0
C21 C26 H26 119.0
C35 C31 C36 110.56(18)
C35 C31 P1 109.88(15)
C36 C31 P1 108.91(15)
C35 C31 H31 109.2
C36 C31 H31 109.2
P1 C31 H31 109.2
C33 C32 C34 110.29(18)
C33 C32 P1 114.58(15)
C34 C32 P1 110.57(15)
C33 C32 H32 107.0
C34 C32 H32 107.0
P1 C32 H32 107.0
C32 C33 H33A 109.5
C32 C33 H33B 109.5
H33A C33 H33B 109.5
C32 C33 H33C 109.5
H33A C33 H33C 109.5
H33B C33 H33C 109.5
C32 C34 H34A 109.5
C32 C34 H34B 109.5
H34A C34 H34B 109.5
C32 C34 H34C 109.5
H34A C34 H34C 109.5
H34B C34 H34C 109.5
C31 C35 H35A 109.5
C31 C35 H35B 109.5
H35A C35 H35B 109.5
C31 C35 H35C 109.5
H35A C35 H35C 109.5
H35B C35 H35C 109.5
C31 C36 H36A 109.5
C31 C36 H36B 109.5
H36A C36 H36B 109.5
C31 C36 H36C 109.5
H36A C36 H36C 109.5
H36B C36 H36C 109.5
C46 C41 C45 111.05(18)
C46 C41 P2 109.93(15)
C45 C41 P2 107.90(15)
C46 C41 H41 109.3
C45 C41 H41 109.3
P2 C41 H41 109.3
C43 C42 C44 110.57(19)
C43 C42 P2 116.86(15)
C44 C42 P2 108.56(15)
C43 C42 H42 106.8
C44 C42 H42 106.8
P2 C42 H42 106.8
C42 C43 H43A 109.5
C42 C43 H43B 109.5
H43A C43 H43B 109.5
C42 C43 H43C 109.5
H43A C43 H43C 109.5
H43B C43 H43C 109.5
C42 C44 H44A 109.5
C42 C44 H44B 109.5
H44A C44 H44B 109.5
C42 C44 H44C 109.5
H44A C44 H44C 109.5
H44B C44 H44C 109.5
C41 C45 H45A 109.5
C41 C45 H45B 109.5
H45A C45 H45B 109.5
C41 C45 H45C 109.5
H45A C45 H45C 109.5
H45B C45 H45C 109.5
C41 C46 H46A 109.5
C41 C46 H46B 109.5
H46A C46 H46B 109.5
C41 C46 H46C 109.5
H46A C46 H46C 109.5
H46B C46 H46C 109.5

loop_
_geom_bond_atom_site_label_1
_geom_bond_atom_site_label_2
_geom_bond_distance
Pd1 P2 2.2623(7)
Pd1 P1 2.2659(7)
C1 C12 1.524(3)
C1 C2 1.548(3)
C1 H1A 0.9900
C1 H1B 0.9900
P1 C11 1.854(2)
P1 C31 1.857(2)
P1 C32 1.869(2)
P2 C41 1.853(2)
P2 C21 1.855(2)
P2 C42 1.863(2)
C2 C22 1.520(3)
C2 H2A 0.9900
C2 H2B 0.9900
C11 C16 1.405(3)
C11 C12 1.418(3)
C12 C13 1.399(3)
C13 C14 1.384(3)
C13 H13 0.9500
C14 C15 1.379(3)
C14 H14 0.9500
C15 C16 1.385(3)
C15 H15 0.9500
C16 H16 0.9500
C21 C26 1.407(3)
C21 C22 1.419(3)
C22 C23 1.399(3)
C23 C24 1.387(3)
C23 H23 0.9500
C24 C25 1.384(3)
C24 H24 0.9500
C25 C26 1.387(3)
C25 H25 0.9500
C26 H26 0.9500
C31 C35 1.530(3)
C31 C36 1.532(3)
C31 H31 1.0000
C32 C33 1.527(3)
C32 C34 1.529(3)
C32 H32 1.0000
C33 H33A 0.9800
C33 H33B 0.9800
C33 H33C 0.9800
C34 H34A 0.9800
C34 H34B 0.9800
C34 H34C 0.9800
C35 H35A 0.9800
C35 H35B 0.9800
C35 H35C 0.9800
C36 H36A 0.9800
C36 H36B 0.9800
C36 H36C 0.9800
C41 C46 1.527(3)
C41 C45 1.532(3)
C41 H41 1.0000
C42 C43 1.529(3)
C42 C44 1.529(3)
C42 H42 1.0000
C43 H43A 0.9800
C43 H43B 0.9800
C43 H43C 0.9800
C44 H44A 0.9800
C44 H44B 0.9800
C44 H44C 0.9800
C45 H45A 0.9800
C45 H45B 0.9800
C45 H45C 0.9800
C46 H46A 0.9800
C46 H46B 0.9800
C46 H46C 0.9800
